data_4506728
loop_
_publ_author_name
'Akiri, Kalyanachakravarthi'
'Cherukuvada, Suryanarayan'
'Rana, Soumendra'
'Nangia, Ashwini'

_publ_section_title
;
 Crystal Structures of Pyridine Sulfonamides and Sulfonic Acids
;
_journal_issue 9
_journal_name_full 'Crystal Growth &amp; Design'
_journal_page_first 4567
_journal_paper_doi 10.1021/cg3007603
_journal_volume 12
_journal_year 2012
_chemical_formula_sum 'C5 H5 N O3 S'
_chemical_formula_weight 159.16
_space_group_IT_number 14
_symmetry_cell_setting monoclinic
_symmetry_space_group_name_Hall '-P 2yn'
_symmetry_space_group_name_H-M 'P 1 21/n 1'
_atom_sites_solution_hydrogens geom
_atom_sites_solution_primary direct
_atom_sites_solution_secondary difmap
_audit_creation_method SHELXL-97
_cell_angle_alpha 90.00
_cell_angle_beta 108.61(3)
_cell_angle_gamma 90.00
_cell_formula_units_Z 4
_cell_length_a 5.4285(16)
_cell_length_b 15.583(5)
_cell_length_c 7.6802(19)
_cell_measurement_reflns_used 922
_cell_measurement_temperature 298(2)
_cell_measurement_theta_max 28.4422
_cell_measurement_theta_min 3.0828
_cell_volume 615.7(3)
_computing_cell_refinement
;
 CrysAlisPro, Oxford Diffraction Ltd.,
 Version 1.171.34.40 (release 27-08-2010 CrysAlis171 .NET)
 (compiled Aug 27 2010,11:50:40)
;
_computing_data_collection
;
 CrysAlisPro, Oxford Diffraction Ltd.,
 Version 1.171.34.40 (release 27-08-2010 CrysAlis171 .NET)
 (compiled Aug 27 2010,11:50:40)
;
_computing_data_reduction
;
 CrysAlisPro, Oxford Diffraction Ltd.,
 Version 1.171.34.40 (release 27-08-2010 CrysAlis171 .NET)
 (compiled Aug 27 2010,11:50:40)
;
_computing_molecular_graphics
;
 OLEX2: a complete structure solution, refinement and analysis program.
 Dolomanov et al., J. Appl. Cryst. (2009). 42, 339-341
;
_computing_publication_material
;
 OLEX2: a complete structure solution, refinement and analysis program.
 Dolomanov et al., J. Appl. Cryst. (2009). 42, 339-341
;
_computing_structure_refinement 'SHELXL-97 (Sheldrick, 1997)'
_computing_structure_solution 'SHELXS-97 (Sheldrick, 1990)'
_diffrn_ambient_temperature 298(2)
_diffrn_detector_area_resol_mean 16.3291
_diffrn_measured_fraction_theta_full 0.994
_diffrn_measured_fraction_theta_max 0.994
_diffrn_measurement_details
;
 1 omega -6.00 77.00 1.0000 35.0000
 omega____ theta____ kappa____ phi______ frames
 - 18.5441 77.0000 -30.0000 83
 2 omega -54.00 33.00 1.0000 35.0000
 omega____ theta____ kappa____ phi______ frames
 - 18.5441 -37.0000 -180.0000 87
 3 omega -46.00 -20.00 1.0000 35.0000
 omega____ theta____ kappa____ phi______ frames
 - -18.8566 77.0000 150.0000 26
 4 omega 14.00 54.00 1.0000 35.0000
 omega____ theta____ kappa____ phi______ frames
 - -18.8566 37.0000 -90.0000 40
;
_diffrn_measurement_device_type 'Xcalibur, Eos, Gemini'
_diffrn_measurement_method '\w scans'
_diffrn_orient_matrix_UB_11 -0.0328847
_diffrn_orient_matrix_UB_12 0.0002502
_diffrn_orient_matrix_UB_13 -0.0976454
_diffrn_orient_matrix_UB_21 0.0166794
_diffrn_orient_matrix_UB_22 -0.0448905
_diffrn_orient_matrix_UB_23 -2.93e-05
_diffrn_orient_matrix_UB_31 -0.1327941
_diffrn_orient_matrix_UB_32 -0.0060166
_diffrn_orient_matrix_UB_33 -0.0083445
_diffrn_radiation_monochromator graphite
_diffrn_radiation_source 'fine-focus sealed tube'
_diffrn_radiation_type 'Mo K\a'
_diffrn_radiation_wavelength 0.7107
_diffrn_reflns_av_R_equivalents 0.0435
_diffrn_reflns_av_sigmaI/netI 0.0546
_diffrn_reflns_limit_h_max 6
_diffrn_reflns_limit_h_min -6
_diffrn_reflns_limit_k_max 18
_diffrn_reflns_limit_k_min -17
_diffrn_reflns_limit_l_max 9
_diffrn_reflns_limit_l_min -3
_diffrn_reflns_number 2411
_diffrn_reflns_theta_full 25.01
_diffrn_reflns_theta_max 25.01
_diffrn_reflns_theta_min 3.09
_exptl_absorpt_coefficient_mu 0.461
_exptl_absorpt_correction_T_max 1.0
_exptl_absorpt_correction_T_min 0.89848
_exptl_absorpt_correction_type multi-scan
_exptl_absorpt_process_details
;
 CrysAlisPro, Oxford Diffraction Ltd.,
 Version 1.171.34.40 (release 27-08-2010 CrysAlis171 .NET)
 (compiled Aug 27 2010,11:50:40)
 Empirical absorption correction using spherical harmonics,
 implemented in SCALE3 ABSPACK scaling algorithm.
;
_exptl_crystal_density_diffrn 1.717
_exptl_crystal_density_method 'not measured'
_exptl_crystal_F_000 328
_exptl_crystal_size_max 0.32
_exptl_crystal_size_mid 0.20
_exptl_crystal_size_min 0.16
_refine_diff_density_max 0.586
_refine_diff_density_min -0.527
_refine_diff_density_rms 0.208
_refine_ls_extinction_method none
_refine_ls_goodness_of_fit_ref 1.117
_refine_ls_hydrogen_treatment mixed
_refine_ls_matrix_type full
_refine_ls_number_parameters 95
_refine_ls_number_reflns 1086
_refine_ls_number_restraints 0
_refine_ls_restrained_S_all 1.117
_refine_ls_R_factor_all 0.0699
_refine_ls_R_factor_gt 0.0540
_refine_ls_shift/su_max 0.000
_refine_ls_shift/su_mean 0.000
_refine_ls_structure_factor_coef Fsqd
_refine_ls_weighting_details
;
calc w=1/[\s^2^(Fo^2^)+(0.1009P)^2^+0.0000P] where P=(Fo^2^+2Fc^2^)/3
;
_refine_ls_weighting_scheme calc
_refine_ls_wR_factor_gt 0.1652
_refine_ls_wR_factor_ref 0.1799
_reflns_number_gt 804
_reflns_number_total 1086
_reflns_threshold_expression >2sigma(I)
_cod_data_source_file cg3007603_si_011.cif
_cod_data_source_block 4-pyridine-sulfonic-acid
_cod_depositor_comments
;
The following automatic conversions were performed:

'_symmetry_cell_setting' value 'Monoclinic' changed to 'monoclinic'
according to /home/saulius/struct/CIF-dictionaries/cif_core.dic
dictionary named 'cif_core.dic' version 2.4.2 from 2011-04-26.

Automatic conversion script
Id: cif_fix_values 1891 2012-01-12 08:04:46Z andrius 
;
_cod_database_code 4506728

loop_
_symmetry_equiv_pos_as_xyz
'-x+1/2, y+1/2, -z+1/2'
'-x, -y, -z'
'x, y, z'
'x-1/2, -y-1/2, z-1/2'

loop_
_atom_site_label
_atom_site_type_symbol
_atom_site_fract_x
_atom_site_fract_y
_atom_site_fract_z
_atom_site_U_iso_or_equiv
_atom_site_adp_type
_atom_site_occupancy
_atom_site_symmetry_multiplicity
_atom_site_calc_flag
_atom_site_refinement_flags
C1 C 0.1391(7) 0.6632(2) 0.8636(5) 0.0354(9) Uani 1 1 d .
H1 H 0.0551 0.6895 0.9376 0.043 Uiso 1 1 calc R
C2 C 0.0260(6) 0.6627(2) 0.6743(5) 0.0289(8) Uani 1 1 d .
H2 H -0.1361 0.6877 0.6205 0.035 Uiso 1 1 calc R
C3 C 0.1561(6) 0.62463(17) 0.5656(5) 0.0215(8) Uani 1 1 d .
C4 C 0.3979(6) 0.58676(19) 0.6482(5) 0.0325(9) Uani 1 1 d .
H4 H 0.4879 0.5610 0.5774 0.039 Uiso 1 1 calc R
C5 C 0.5014(6) 0.5884(2) 0.8379(5) 0.0355(9) Uani 1 1 d .
H5 H 0.6628 0.5636 0.8954 0.043 Uiso 1 1 calc R
H1A H 0.450(10) 0.626(2) 1.034(7) 0.070(19) Uiso 1 1 d .
N1 N 0.3714(7) 0.62530(18) 0.9391(5) 0.0381(9) Uani 1 1 d .
O1 O -0.2700(5) 0.62512(13) 0.2894(4) 0.0488(9) Uani 1 1 d .
O2 O 0.1031(5) 0.55195(15) 0.2469(4) 0.0490(8) Uani 1 1 d .
O3 O 0.0989(5) 0.70678(14) 0.2632(4) 0.0487(8) Uani 1 1 d .
S1 S 0.01153(15) 0.62671(5) 0.31856(11) 0.0280(4) Uani 1 1 d .

loop_
_atom_site_aniso_label
_atom_site_aniso_U_11
_atom_site_aniso_U_22
_atom_site_aniso_U_33
_atom_site_aniso_U_23
_atom_site_aniso_U_13
_atom_site_aniso_U_12
C1 0.045(2) 0.0392(19) 0.026(2) -0.0025(17) 0.0165(17) -0.0065(17)
C2 0.0250(17) 0.0339(18) 0.028(2) 0.0012(15) 0.0084(14) 0.0016(13)
C3 0.0219(17) 0.0235(16) 0.0163(17) 0.0007(12) 0.0023(13) -0.0049(11)
C4 0.0301(19) 0.0295(17) 0.035(2) -0.0065(16) 0.0066(15) 0.0024(14)
C5 0.031(2) 0.0318(18) 0.034(2) 0.0033(16) -0.0036(16) 0.0013(14)
N1 0.043(2) 0.0441(19) 0.0195(18) 0.0043(14) -0.0013(16) -0.0084(14)
O1 0.0277(16) 0.086(2) 0.0251(16) -0.0003(13) -0.0028(12) -0.0011(12)
O2 0.0674(19) 0.0459(15) 0.0351(16) -0.0115(13) 0.0185(14) 0.0078(12)
O3 0.0744(19) 0.0406(14) 0.0349(18) 0.0081(13) 0.0229(15) -0.0083(12)
S1 0.0308(7) 0.0351(6) 0.0171(6) -0.0010(3) 0.0060(4) -0.0006(3)

loop_
_atom_type_symbol
_atom_type_description
_atom_type_scat_dispersion_real
_atom_type_scat_dispersion_imag
_atom_type_scat_source
N N 0.0061 0.0033 'International Tables Vol C Tables 4.2.6.8 and 6.1.1.4'
S S 0.1246 0.1234 'International Tables Vol C Tables 4.2.6.8 and 6.1.1.4'
O O 0.0106 0.0060 'International Tables Vol C Tables 4.2.6.8 and 6.1.1.4'
H H 0.0000 0.0000 'International Tables Vol C Tables 4.2.6.8 and 6.1.1.4'
C C 0.0033 0.0016 'International Tables Vol C Tables 4.2.6.8 and 6.1.1.4'

loop_
_geom_angle_atom_site_label_1
_geom_angle_atom_site_label_2
_geom_angle_atom_site_label_3
_geom_angle
C1 C2 C3 119.6(3)
C2 C3 C4 119.6(3)
C2 C3 S1 119.4(2)
C4 C3 S1 121.1(3)
C5 C4 C3 118.6(3)
C5 N1 C1 122.3(4)
N1 C1 C2 119.4(3)
N1 C5 C4 120.6(3)
O1 S1 C3 103.94(16)
O2 S1 C3 107.40(14)
O2 S1 O1 113.31(14)
O2 S1 O3 113.53(19)
O3 S1 C3 104.53(14)
O3 S1 O1 113.06(14)

loop_
_geom_bond_atom_site_label_1
_geom_bond_atom_site_label_2
_geom_bond_distance
C1 C2 1.386(5)
C1 N1 1.345(5)
C2 C3 1.387(5)
C3 C4 1.394(4)
C3 S1 1.807(3)
C4 C5 1.385(5)
C5 N1 1.335(5)
O1 S1 1.473(3)
O2 S1 1.443(2)
O3 S1 1.446(2)

loop_
_cod_related_entry_id
_cod_related_entry_database
_cod_related_entry_code
1 ChemSpider 191830
